data_1554849
loop_
_publ_author_name
'Devillard, Marc'
'Regnier, Vianney'
'Pecaut, Jacques'
'Martin, David'

_publ_section_title
;
 Stable dicationic dioxoliums and fate of their dioxolyl radicals
;
_journal_issue 18
_journal_name_full 'Organic Chemistry Frontiers'
_journal_page_first 3184
_journal_paper_doi 10.1039/C9QO00298G
_journal_volume 6
_journal_year 2019
_chemical_formula_moiety 'C19 H29 N3 O2, F6 P, C2 H3 N'
_chemical_formula_sum 'C21 H32 F6 N4 O2 P'
_chemical_formula_weight 517.47
_chemical_name_common 9b
_space_group_crystal_system monoclinic
_space_group_IT_number 14
_space_group_name_Hall '-P 2ybc'
_space_group_name_H-M_alt 'P 1 21/c 1'
_atom_sites_solution_hydrogens difmap
_audit_creation_date 2018-01-19
_audit_creation_method
;
Olex2 1.2
(compiled 2015.09.30 svn.r3233 for OlexSys, GUI svn.r5103)
;
_audit_update_record
;
2019-02-21 deposited with the CCDC.	2019-03-18 downloaded from the CCDC.
;
_cell_angle_alpha 90
_cell_angle_beta 113.783(10)
_cell_angle_gamma 90
_cell_formula_units_Z 4
_cell_length_a 12.3903(10)
_cell_length_b 16.1931(10)
_cell_length_c 13.6174(11)
_cell_measurement_reflns_used 3156
_cell_measurement_temperature 149.95(10)
_cell_measurement_theta_max 28.2540
_cell_measurement_theta_min 2.9970
_cell_volume 2500.1(4)
_computing_cell_refinement 'CrysAlisPro 1.171.38.41r (Rigaku OD, 2015)'
_computing_data_collection 'CrysAlisPro 1.171.38.41r (Rigaku OD, 2015)'
_computing_data_reduction 'CrysAlisPro 1.171.38.41r (Rigaku OD, 2015)'
_computing_molecular_graphics 'Olex2 (Dolomanov et al., 2009)'
_computing_publication_material 'Olex2 (Dolomanov et al., 2009)'
_computing_structure_refinement 'ShelXL (Sheldrick, 2015)'
_computing_structure_solution 'ShelXT (Sheldrick, 2015)'
_diffrn_ambient_environment N~2~
_diffrn_ambient_temperature 149.95(10)
_diffrn_detector 'CCD plate'
_diffrn_detector_area_resol_mean 15.9653
_diffrn_detector_type Sapphire3
_diffrn_measured_fraction_theta_full 0.987
_diffrn_measured_fraction_theta_max 0.987
_diffrn_measurement_details
;
List of Runs (angles in degrees, time in seconds):

  # Type    Start    End  Width  t~exp~   \w     \q     \k     \f   Frames
#--------------------------------------------------------------------------
  1  \w    -25.00  41.00   1.00   10.00    --   -0.62 -99.00  60.00   66
  2  \w     34.00 125.00   1.00   60.00    --   55.51  52.00  23.00   91
  3  \w     25.00 126.00   1.00   60.00    --   55.51  77.00 120.00  101
  4  \w    -13.00  77.00   1.00   60.00    --   55.51 -57.00  60.00   90
  5  \w     73.00 127.00   1.00   60.00    --   55.51 125.00 -60.00   54
  6  \w     73.00 127.00   1.00   60.00    --   55.51 125.00  60.00   54
  7  \w     25.00 126.00   1.00   60.00    --   55.51  77.00  60.00  101
  8  \w    -15.00  86.00   1.00   60.00    --   55.51 -77.00-120.00  101
  9  \w   -129.00-117.00   1.00   60.00    --  -56.76 -99.00   0.00   12
;
_diffrn_measurement_device 'four-circle diffractometer'
_diffrn_measurement_device_type 'Xcalibur, Sapphire3'
_diffrn_measurement_method '\w scans'
_diffrn_orient_matrix_type 'CrysAlisPro convention (1999,Acta A55,543-557)'
_diffrn_orient_matrix_UB_11 -0.0060584000
_diffrn_orient_matrix_UB_12 -0.0182482000
_diffrn_orient_matrix_UB_13 0.0448381000
_diffrn_orient_matrix_UB_21 0.0511865000
_diffrn_orient_matrix_UB_22 0.0211952000
_diffrn_orient_matrix_UB_23 0.0349698000
_diffrn_orient_matrix_UB_31 -0.0354947000
_diffrn_orient_matrix_UB_32 0.0337049000
_diffrn_orient_matrix_UB_33 0.0022994000
_diffrn_radiation_monochromator graphite
_diffrn_radiation_probe x-ray
_diffrn_radiation_type MoK\a
_diffrn_radiation_wavelength 0.71073
_diffrn_reflns_av_R_equivalents 0.0744
_diffrn_reflns_av_unetI/netI 0.0494
_diffrn_reflns_Laue_measured_fraction_full 0.987
_diffrn_reflns_Laue_measured_fraction_max 0.987
_diffrn_reflns_limit_h_max 13
_diffrn_reflns_limit_h_min -15
_diffrn_reflns_limit_k_max 20
_diffrn_reflns_limit_k_min -20
_diffrn_reflns_limit_l_max 16
_diffrn_reflns_limit_l_min -17
_diffrn_reflns_number 23721
_diffrn_reflns_point_group_measured_fraction_full 0.987
_diffrn_reflns_point_group_measured_fraction_max 0.987
_diffrn_reflns_theta_full 26.000
_diffrn_reflns_theta_max 26.371
_diffrn_reflns_theta_min 2.062
_diffrn_source 'fine-focus sealed X-ray tube'
_diffrn_source_type 'Enhance (Mo) X-ray Source'
_exptl_absorpt_coefficient_mu 0.180
_exptl_absorpt_correction_T_max 0.999
_exptl_absorpt_correction_T_min 0.968
_exptl_absorpt_correction_type analytical
_exptl_absorpt_process_details
;
CrysAlisPro 1.171.38.41r (Rigaku Oxford Diffraction, 2015)
Analytical numeric absorption correction using a multifaceted crystal
			model based on expressions derived by R.C. Clark & J.S. Reid.
(Clark, R. C. & Reid, J. S. (1995). Acta Cryst. A51, 887-897)
Empirical absorption correction using spherical harmonics,
 implemented in SCALE3 ABSPACK scaling algorithm.
;
_exptl_crystal_colour 'translucent colourless'
_exptl_crystal_density_diffrn 1.375
_exptl_crystal_description needle
_exptl_crystal_F_000 1084
_exptl_crystal_size_max 0.722
_exptl_crystal_size_mid 0.144
_exptl_crystal_size_min 0.081
_refine_diff_density_max 0.394
_refine_diff_density_min -0.333
_refine_diff_density_rms 0.051
_refine_ls_extinction_method none
_refine_ls_goodness_of_fit_ref 1.017
_refine_ls_hydrogen_treatment refall
_refine_ls_matrix_type full
_refine_ls_number_parameters 490
_refine_ls_number_reflns 5052
_refine_ls_number_restraints 66
_refine_ls_restrained_S_all 1.113
_refine_ls_R_factor_all 0.0871
_refine_ls_R_factor_gt 0.0580
_refine_ls_shift/su_max 0.001
_refine_ls_shift/su_mean 0.000
_refine_ls_structure_factor_coef Fsqd
_refine_ls_weighting_details 'w=1/[\s^2^(Fo^2^)+(0.0572P)^2^+1.8405P] where P=(Fo^2^+2Fc^2^)/3'
_refine_ls_weighting_scheme calc
_refine_ls_wR_factor_gt 0.1310
_refine_ls_wR_factor_ref 0.1473
_reflns_Friedel_coverage 0.000
_reflns_number_gt 3569
_reflns_number_total 5052
_reflns_threshold_expression 'I > 2\s(I)'
_cod_data_source_file c9qo00298g2.cif
_cod_data_source_block 9b
_cod_original_cell_volume 2500.2(4)
_cod_database_code 1554849
_chemical_oxdiff_formula 'Cl O2 N3 P F6 C20 H40'
_shelx_space_group_comment
;
The symmetry employed for this shelxl refinement is uniquely defined
by the following loop, which should always be used as a source of
symmetry information in preference to the above space-group names.
They are only intended as comments.
;
_reflns_odcompleteness_completeness 98.89
_reflns_odcompleteness_iscentric 1
_reflns_odcompleteness_theta 30.44
_olex2_refinement_description
;
1. Uiso/Uaniso restraints and constraints
F1 \\sim F4 \\sim F5 \\sim F3 \\sim F2 \\sim F6 \\sim F6B \\sim F2B \\sim F5B
\\sim F3B \\sim F4B: within 1.7A with sigma of 0.01 and sigma for terminal
atoms of 0.01
Uanis(P1) \\sim Ueq, Uanis(P1B) \\sim Ueq: with sigma of 0.002 and sigma for
terminal atoms of 0.004
2. Others
 Sof(P1B)=Sof(F2B)=Sof(F3B)=Sof(F4B)=Sof(F5B)=Sof(F6B)=1-FVAR(1)
 Sof(P1)=Sof(F2)=Sof(F3)=Sof(F4)=Sof(F5)=Sof(F6)=FVAR(1)
;
_shelx_shelxl_version_number 2016/6
_olex2_date_sample_data_collection 2018-01-18
_olex2_submission_special_instructions 'No special instructions were received'
_oxdiff_exptl_absorpt_empirical_details
;
Empirical correction (ABSPACK) includes:
- Absorption correction using spherical harmonics
- Frame scaling
;
_oxdiff_exptl_absorpt_empirical_full_max 1.253
_oxdiff_exptl_absorpt_empirical_full_min 0.855

loop_
_space_group_symop_operation_xyz
'x, y, z'
'-x, y+1/2, -z+1/2'
'-x, -y, -z'
'x, -y-1/2, z-1/2'

loop_
_atom_site_label
_atom_site_type_symbol
_atom_site_fract_x
_atom_site_fract_y
_atom_site_fract_z
_atom_site_U_iso_or_equiv
_atom_site_adp_type
_atom_site_occupancy
_atom_site_site_symmetry_order
_atom_site_calc_flag
_atom_site_refinement_flags_adp
_atom_site_refinement_flags_occupancy
_atom_site_disorder_assembly
_atom_site_disorder_group
O1 O 0.49409(14) 0.50331(11) 0.61699(14) 0.0355(4) Uani 1 1 d . . . .
O2 O 0.34239(16) 0.42318(12) 0.51958(17) 0.0442(5) Uani 1 1 d . . . .
N1 N 0.71355(18) 0.56114(15) 0.76355(17) 0.0385(5) Uani 1 1 d . . . .
N2 N 0.64979(18) 0.69130(14) 0.69570(17) 0.0386(5) Uani 1 1 d . . . .
N3 N 0.38362(19) 0.68089(13) 0.71007(17) 0.0358(5) Uani 1 1 d . . . .
C1 C 0.6270(2) 0.61323(17) 0.71030(19) 0.0340(5) Uani 1 1 d . . . .
C2 C 0.5073(2) 0.58299(15) 0.66544(19) 0.0319(5) Uani 1 1 d . . . .
C3 C 0.4029(2) 0.61347(15) 0.65934(18) 0.0292(5) Uani 1 1 d . . . .
C4 C 0.3049(2) 0.55242(14) 0.59651(18) 0.0274(5) Uani 1 1 d . . . .
C5 C 0.3773(2) 0.48450(15) 0.5711(2) 0.0324(5) Uani 1 1 d . . . .
C6 C 0.2141(2) 0.58590(14) 0.49110(18) 0.0282(5) Uani 1 1 d . . . .
C7 C 0.0992(2) 0.57641(14) 0.4639(2) 0.0288(5) Uani 1 1 d . . . .
H7 H 0.047(3) 0.5983(19) 0.396(3) 0.044(8) Uiso 1 1 d . . . .
C8 C 0.0411(2) 0.53775(14) 0.5310(2) 0.0287(5) Uani 1 1 d . . . .
C9 C 0.1337(2) 0.50893(14) 0.6358(2) 0.0299(5) Uani 1 1 d . . . .
H9 H 0.103(2) 0.4876(16) 0.684(2) 0.029(6) Uiso 1 1 d . . . .
C10 C 0.2496(2) 0.51486(14) 0.66817(19) 0.0299(5) Uani 1 1 d . . . .
C11 C 0.6955(3) 0.4892(2) 0.8198(3) 0.0456(7) Uani 1 1 d . . . .
H11A H 0.768(3) 0.486(2) 0.892(3) 0.064(10) Uiso 1 1 d . . . .
H11B H 0.622(3) 0.4958(18) 0.828(3) 0.043(8) Uiso 1 1 d . . . .
H11C H 0.686(4) 0.439(3) 0.775(4) 0.084(13) Uiso 1 1 d . . . .
C12 C 0.8326(2) 0.5690(3) 0.7648(3) 0.0509(8) Uani 1 1 d . . . .
H12A H 0.888(3) 0.583(2) 0.838(3) 0.063(10) Uiso 1 1 d . . . .
H12B H 0.828(3) 0.609(2) 0.707(3) 0.062(10) Uiso 1 1 d . . . .
H12C H 0.857(3) 0.513(2) 0.746(3) 0.058(9) Uiso 1 1 d . . . .
C13 C 0.7494(3) 0.7375(2) 0.7750(3) 0.0508(8) Uani 1 1 d . . . .
H13A H 0.778(3) 0.707(2) 0.846(3) 0.051(8) Uiso 1 1 d . . . .
H13B H 0.813(4) 0.745(2) 0.747(3) 0.070(11) Uiso 1 1 d . . . .
H13C H 0.716(3) 0.795(3) 0.785(3) 0.065(10) Uiso 1 1 d . . . .
C14 C 0.5759(3) 0.7377(2) 0.6006(3) 0.0497(8) Uani 1 1 d . . . .
H14A H 0.626(4) 0.768(3) 0.583(4) 0.071(11) Uiso 1 1 d . . . .
H14B H 0.525(3) 0.701(2) 0.544(3) 0.052(9) Uiso 1 1 d . . . .
H14C H 0.528(4) 0.775(3) 0.623(4) 0.088(14) Uiso 1 1 d . . . .
C15 C 0.4784(3) 0.7165(2) 0.8032(3) 0.0486(7) Uani 1 1 d . . . .
H15A H 0.544(3) 0.6758(19) 0.834(3) 0.042(8) Uiso 1 1 d . . . .
H15B H 0.519(3) 0.765(2) 0.786(3) 0.054(9) Uiso 1 1 d . . . .
H15C H 0.444(3) 0.738(2) 0.848(3) 0.060(10) Uiso 1 1 d . . . .
C16 C 0.2694(3) 0.71848(19) 0.6810(3) 0.0423(6) Uani 1 1 d . . . .
H16A H 0.277(3) 0.780(2) 0.670(3) 0.052(9) Uiso 1 1 d . . . .
H16B H 0.211(3) 0.696(2) 0.624(3) 0.056(9) Uiso 1 1 d . . . .
H16C H 0.245(5) 0.708(3) 0.741(5) 0.110(17) Uiso 1 1 d . . . .
C17 C 0.2640(2) 0.62981(19) 0.4216(2) 0.0381(6) Uani 1 1 d . . . .
H17A H 0.301(3) 0.6831(19) 0.454(2) 0.040(7) Uiso 1 1 d . . . .
H17B H 0.322(3) 0.596(2) 0.409(3) 0.063(10) Uiso 1 1 d . . . .
H17C H 0.198(3) 0.6449(18) 0.353(3) 0.045(8) Uiso 1 1 d . . . .
C18 C -0.0358(3) 0.60365(17) 0.5533(3) 0.0386(6) Uani 1 1 d . . . .
H18A H -0.095(3) 0.623(2) 0.488(3) 0.052(9) Uiso 1 1 d . . . .
H18B H 0.013(2) 0.6493(18) 0.591(2) 0.034(7) Uiso 1 1 d . . . .
H18C H -0.077(3) 0.581(2) 0.594(3) 0.048(8) Uiso 1 1 d . . . .
C19 C 0.3345(3) 0.4833(2) 0.7752(2) 0.0404(6) Uani 1 1 d . . . .
H19A H 0.390(3) 0.4446(18) 0.764(2) 0.036(7) Uiso 1 1 d . . . .
H19B H 0.380(3) 0.528(2) 0.819(3) 0.050(9) Uiso 1 1 d . . . .
H19C H 0.290(3) 0.455(2) 0.811(3) 0.061(10) Uiso 1 1 d . . . .
F1 F 0.9650(2) 0.80119(13) 0.51206(18) 0.0772(6) Uani 1 1 d U . . .
P1 P 0.9483(4) 0.8557(4) 0.6003(5) 0.0322(8) Uani 0.549(5) 1 d U P A 1
F2 F 0.9431(7) 0.9157(4) 0.6906(5) 0.0794(17) Uani 0.549(5) 1 d U P A 1
F3 F 0.9501(8) 0.7771(4) 0.6681(6) 0.0915(18) Uani 0.549(5) 1 d U P A 1
F4 F 1.0838(4) 0.8594(4) 0.6511(4) 0.0937(18) Uani 0.549(5) 1 d U P A 1
F5 F 0.9443(6) 0.9346(2) 0.5333(4) 0.0757(13) Uani 0.549(5) 1 d U P A 1
F6 F 0.8070(4) 0.8544(5) 0.5441(6) 0.1137(19) Uani 0.549(5) 1 d U P A 1
P1B P 0.9302(6) 0.8448(5) 0.6031(6) 0.0395(13) Uani 0.451(5) 1 d U P A 2
F2B F 0.8897(8) 0.8835(5) 0.6858(7) 0.086(2) Uani 0.451(5) 1 d U P A 2
F3B F 1.0141(6) 0.7851(5) 0.6942(5) 0.068(2) Uani 0.451(5) 1 d U P A 2
F4B F 1.0400(8) 0.9077(5) 0.6424(7) 0.115(2) Uani 0.451(5) 1 d U P A 2
F5B F 0.8574(10) 0.9049(5) 0.5128(5) 0.104(2) Uani 0.451(5) 1 d U P A 2
F6B F 0.8375(5) 0.7777(4) 0.5719(5) 0.0826(16) Uani 0.451(5) 1 d U P A 2
N21 N 0.3532(3) 0.8640(2) 0.4873(4) 0.0903(11) Uani 1 1 d . . . .
C21 C 0.2548(3) 0.8699(2) 0.4449(3) 0.0562(8) Uani 1 1 d . . . .
C22 C 0.1291(3) 0.8793(3) 0.3899(4) 0.0646(10) Uani 1 1 d . . . .
H22A H 0.094(6) 0.856(4) 0.423(6) 0.13(2) Uiso 1 1 d . . . .
H22B H 0.109(6) 0.937(4) 0.373(6) 0.13(2) Uiso 1 1 d . . . .
H22C H 0.086(6) 0.839(4) 0.329(6) 0.13(2) Uiso 1 1 d . . . .

loop_
_atom_site_aniso_label
_atom_site_aniso_U_11
_atom_site_aniso_U_22
_atom_site_aniso_U_33
_atom_site_aniso_U_23
_atom_site_aniso_U_13
_atom_site_aniso_U_12
O1 0.0304(9) 0.0446(10) 0.0321(9) -0.0056(7) 0.0133(7) -0.0013(7)
O2 0.0387(10) 0.0444(10) 0.0502(12) -0.0144(9) 0.0185(9) -0.0033(8)
N1 0.0318(11) 0.0558(14) 0.0271(11) 0.0048(10) 0.0111(9) -0.0007(10)
N2 0.0311(11) 0.0498(13) 0.0305(11) 0.0077(10) 0.0079(9) -0.0068(9)
N3 0.0361(11) 0.0411(11) 0.0312(11) -0.0074(9) 0.0146(9) -0.0083(9)
C1 0.0312(12) 0.0500(15) 0.0225(12) 0.0033(11) 0.0125(10) -0.0023(11)
C2 0.0328(12) 0.0403(13) 0.0225(11) -0.0001(10) 0.0110(10) -0.0046(10)
C3 0.0316(12) 0.0369(12) 0.0207(11) 0.0010(9) 0.0124(9) -0.0042(10)
C4 0.0283(11) 0.0324(12) 0.0232(11) -0.0014(9) 0.0120(9) -0.0043(9)
C5 0.0323(12) 0.0383(13) 0.0284(12) -0.0004(11) 0.0141(10) -0.0012(10)
C6 0.0328(12) 0.0309(11) 0.0231(11) -0.0006(9) 0.0137(10) -0.0040(9)
C7 0.0318(12) 0.0298(11) 0.0255(12) 0.0005(9) 0.0124(10) -0.0025(9)
C8 0.0305(11) 0.0290(11) 0.0321(12) -0.0038(10) 0.0184(10) -0.0032(9)
C9 0.0368(13) 0.0321(12) 0.0276(12) -0.0047(10) 0.0201(10) -0.0081(10)
C10 0.0357(12) 0.0320(12) 0.0246(12) -0.0014(9) 0.0149(10) -0.0054(10)
C11 0.0436(16) 0.0524(18) 0.0371(16) 0.0085(13) 0.0124(13) 0.0011(13)
C12 0.0293(14) 0.080(2) 0.0412(18) 0.0011(16) 0.0122(13) 0.0011(14)
C13 0.0412(16) 0.060(2) 0.0420(17) 0.0047(14) 0.0078(13) -0.0165(14)
C14 0.0435(16) 0.0604(19) 0.0375(16) 0.0132(15) 0.0084(13) -0.0095(15)
C15 0.0469(17) 0.0591(19) 0.0423(16) -0.0206(15) 0.0204(14) -0.0129(15)
C16 0.0438(16) 0.0397(15) 0.0466(17) -0.0095(13) 0.0214(14) -0.0024(12)
C17 0.0355(14) 0.0507(16) 0.0309(14) 0.0052(12) 0.0164(12) -0.0092(12)
C18 0.0378(14) 0.0349(13) 0.0510(17) -0.0118(13) 0.0261(14) -0.0059(12)
C19 0.0398(14) 0.0503(16) 0.0298(14) 0.0061(12) 0.0128(12) -0.0074(13)
F1 0.1255(19) 0.0659(12) 0.0620(13) -0.0030(10) 0.0606(14) 0.0052(12)
P1 0.0334(13) 0.0378(16) 0.0286(10) -0.0037(9) 0.0159(9) -0.0015(10)
F2 0.132(5) 0.066(3) 0.052(2) -0.011(2) 0.050(3) 0.023(3)
F3 0.159(5) 0.064(3) 0.086(4) 0.017(3) 0.086(4) 0.007(4)
F4 0.048(2) 0.115(4) 0.096(3) -0.024(3) 0.006(2) 0.027(2)
F5 0.130(4) 0.043(2) 0.067(3) 0.0079(18) 0.053(3) 0.010(2)
F6 0.050(2) 0.133(5) 0.158(5) -0.037(4) 0.041(3) -0.019(3)
P1B 0.044(2) 0.0368(17) 0.0355(15) -0.0041(10) 0.0134(13) -0.0033(13)
F2B 0.131(6) 0.069(4) 0.068(3) -0.018(3) 0.052(4) 0.032(4)
F3B 0.081(4) 0.062(3) 0.034(2) -0.005(2) -0.005(3) 0.023(3)
F4B 0.118(4) 0.082(4) 0.124(4) -0.010(4) 0.028(4) -0.045(3)
F5B 0.149(6) 0.081(4) 0.061(3) 0.019(3) 0.019(4) 0.052(4)
F6B 0.072(3) 0.087(3) 0.115(4) -0.039(3) 0.066(3) -0.031(3)
N21 0.065(2) 0.086(2) 0.109(3) 0.015(2) 0.024(2) 0.0248(18)
C21 0.058(2) 0.0578(19) 0.058(2) 0.0073(15) 0.0292(17) 0.0132(15)
C22 0.055(2) 0.087(3) 0.058(2) 0.009(2) 0.0288(18) 0.009(2)

loop_
_atom_type_symbol
_atom_type_description
_atom_type_scat_dispersion_real
_atom_type_scat_dispersion_imag
_atom_type_scat_source
C C 0.0033 0.0016 'International Tables Vol C Tables 4.2.6.8 and 6.1.1.4'
H H 0.0000 0.0000 'International Tables Vol C Tables 4.2.6.8 and 6.1.1.4'
F F 0.0171 0.0103 'International Tables Vol C Tables 4.2.6.8 and 6.1.1.4'
N N 0.0061 0.0033 'International Tables Vol C Tables 4.2.6.8 and 6.1.1.4'
O O 0.0106 0.0060 'International Tables Vol C Tables 4.2.6.8 and 6.1.1.4'
P P 0.1023 0.0942 'International Tables Vol C Tables 4.2.6.8 and 6.1.1.4'

loop_
_exptl_crystal_face_index_h
_exptl_crystal_face_index_k
_exptl_crystal_face_index_l
_exptl_crystal_face_perp_dist
1 -2 0 0.2312
-1 -1 0 0.2442
0 1 0 0.0305
0 -1 0 0.0505
0 0 -1 0.0800
0 0 1 0.0640
0 -1 1 0.0601
0 1 -1 0.0611
0 2 1 0.0450
0 -2 -1 0.0610
2 0 -1 0.3812
-1 -1 1 0.2115
1 -1 -2 0.2066

loop_
_geom_angle_atom_site_label_1
_geom_angle_atom_site_label_2
_geom_angle_atom_site_label_3
_geom_angle
_geom_angle_site_symmetry_3
C5 O1 C2 108.51(18) .
C1 N1 C11 122.2(2) .
C1 N1 C12 122.4(2) .
C11 N1 C12 115.3(2) .
C1 N2 C13 122.6(2) .
C1 N2 C14 122.0(2) .
C14 N2 C13 115.4(2) .
C3 N3 C15 120.9(2) .
C3 N3 C16 123.5(2) .
C16 N3 C15 115.4(2) .
N1 C1 N2 120.9(2) .
N1 C1 C2 118.8(2) .
N2 C1 C2 120.3(2) .
O1 C2 C1 114.2(2) .
C3 C2 O1 111.8(2) .
C3 C2 C1 134.0(2) .
N3 C3 C4 122.6(2) .
C2 C3 N3 128.2(2) .
C2 C3 C4 108.7(2) .
C3 C4 C5 100.62(18) .
C6 C4 C3 114.51(19) .
C6 C4 C5 108.51(19) .
C6 C4 C10 113.11(19) .
C10 C4 C3 111.05(19) .
C10 C4 C5 108.10(19) .
O1 C5 C4 110.11(19) .
O2 C5 O1 121.6(2) .
O2 C5 C4 128.3(2) .
C7 C6 C4 121.6(2) .
C7 C6 C17 123.1(2) .
C17 C6 C4 115.3(2) .
C6 C7 H7 116.9(18) .
C6 C7 C8 126.8(2) .
C8 C7 H7 116.2(18) .
C7 C8 C8 110.8(2) 3_566
C7 C8 C18 108.4(2) .
C9 C8 C7 109.64(19) .
C9 C8 C8 110.2(2) 3_566
C9 C8 C18 109.0(2) .
C18 C8 C8 108.8(2) 3_566
C8 C9 H9 114.2(16) .
C10 C9 C8 127.2(2) .
C10 C9 H9 118.4(16) .
C9 C10 C4 121.5(2) .
C9 C10 C19 122.6(2) .
C19 C10 C4 115.9(2) .
N1 C11 H11A 106(2) .
N1 C11 H11B 109.0(18) .
N1 C11 H11C 110(3) .
H11A C11 H11B 113(3) .
H11A C11 H11C 112(3) .
H11B C11 H11C 106(3) .
N1 C12 H12A 109(2) .
N1 C12 H12B 108(2) .
N1 C12 H12C 108(2) .
H12A C12 H12B 116(3) .
H12A C12 H12C 108(3) .
H12B C12 H12C 108(3) .
N2 C13 H13A 108.4(19) .
N2 C13 H13B 110(2) .
N2 C13 H13C 107(2) .
H13A C13 H13B 113(3) .
H13A C13 H13C 108(3) .
H13B C13 H13C 111(3) .
N2 C14 H14A 105(3) .
N2 C14 H14B 111(2) .
N2 C14 H14C 106(3) .
H14A C14 H14B 115(3) .
H14A C14 H14C 109(4) .
H14B C14 H14C 110(4) .
N3 C15 H15A 109.7(18) .
N3 C15 H15B 114(2) .
N3 C15 H15C 107(2) .
H15A C15 H15B 102(3) .
H15A C15 H15C 118(3) .
H15B C15 H15C 106(3) .
N3 C16 H16A 108.4(19) .
N3 C16 H16B 115(2) .
N3 C16 H16C 107(3) .
H16A C16 H16B 112(3) .
H16A C16 H16C 111(4) .
H16B C16 H16C 104(4) .
C6 C17 H17A 111.8(18) .
C6 C17 H17B 111(2) .
C6 C17 H17C 108.5(18) .
H17A C17 H17B 109(3) .
H17A C17 H17C 105(2) .
H17B C17 H17C 111(3) .
C8 C18 H18A 110(2) .
C8 C18 H18B 109.4(17) .
C8 C18 H18C 111.0(19) .
H18A C18 H18B 109(3) .
H18A C18 H18C 107(3) .
H18B C18 H18C 111(3) .
C10 C19 H19A 109.1(17) .
C10 C19 H19B 111(2) .
C10 C19 H19C 109(2) .
H19A C19 H19B 108(3) .
H19A C19 H19C 110(3) .
H19B C19 H19C 111(3) .
F1 P1 F2 174.2(5) .
F1 P1 F6 94.7(4) .
F2 P1 F6 90.0(5) .
F3 P1 F1 91.1(4) .
F3 P1 F2 92.1(5) .
F3 P1 F6 91.4(5) .
F4 P1 F1 84.8(4) .
F4 P1 F2 90.3(4) .
F4 P1 F3 90.7(5) .
F4 P1 F5 90.1(4) .
F4 P1 F6 177.8(6) .
F5 P1 F1 89.8(4) .
F5 P1 F2 87.1(4) .
F5 P1 F3 178.8(5) .
F5 P1 F6 87.7(5) .
F2B P1B F1 176.4(6) .
F2B P1B F3B 88.9(6) .
F2B P1B F4B 88.9(6) .
F2B P1B F5B 93.9(6) .
F3B P1B F1 92.3(5) .
F3B P1B F4B 85.8(5) .
F4B P1B F1 94.6(5) .
F5B P1B F1 85.2(5) .
F5B P1B F3B 175.4(7) .
F5B P1B F4B 90.6(7) .
F6B P1B F1 83.0(4) .
F6B P1B F2B 93.6(5) .
F6B P1B F3B 88.0(5) .
F6B P1B F4B 173.3(7) .
F6B P1B F5B 95.5(6) .
N21 C21 C22 178.8(4) .
C21 C22 H22A 111(5) .
C21 C22 H22B 110(4) .
C21 C22 H22C 117(4) .
H22A C22 H22B 116(6) .
H22A C22 H22C 86(6) .
H22B C22 H22C 115(6) .

loop_
_geom_bond_atom_site_label_1
_geom_bond_atom_site_label_2
_geom_bond_distance
_geom_bond_site_symmetry_2
O1 C2 1.428(3) .
O1 C5 1.360(3) .
O2 C5 1.192(3) .
N1 C1 1.326(3) .
N1 C11 1.460(4) .
N1 C12 1.473(4) .
N2 C1 1.328(4) .
N2 C13 1.475(4) .
N2 C14 1.458(4) .
N3 C3 1.364(3) .
N3 C15 1.455(4) .
N3 C16 1.441(4) .
C1 C2 1.443(3) .
C2 C3 1.356(4) .
C3 C4 1.531(3) .
C4 C5 1.544(3) .
C4 C6 1.522(3) .
C4 C10 1.527(3) .
C6 C7 1.328(3) .
C6 C17 1.502(3) .
C7 H7 0.96(3) .
C7 C8 1.509(3) .
C8 C8 1.597(5) 3_566
C8 C9 1.500(4) .
C8 C18 1.540(3) .
C9 H9 0.95(3) .
C9 C10 1.324(4) .
C10 C19 1.502(4) .
C11 H11A 1.03(4) .
C11 H11B 0.97(3) .
C11 H11C 1.00(5) .
C12 H12A 0.98(4) .
C12 H12B 1.00(4) .
C12 H12C 1.03(4) .
C13 H13A 1.01(4) .
C13 H13B 1.02(4) .
C13 H13C 1.05(4) .
C14 H14A 0.89(4) .
C14 H14B 0.97(4) .
C14 H14C 0.99(5) .
C15 H15A 0.99(3) .
C15 H15B 1.01(4) .
C15 H15C 0.95(4) .
C16 H16A 1.01(4) .
C16 H16B 0.90(4) .
C16 H16C 0.99(6) .
C17 H17A 0.99(3) .
C17 H17B 0.97(4) .
C17 H17C 1.00(3) .
C18 H18A 0.95(4) .
C18 H18B 0.96(3) .
C18 H18C 0.96(4) .
C19 H19A 0.99(3) .
C19 H19B 0.96(4) .
C19 H19C 0.98(4) .
F1 P1 1.571(6) .
F1 P1B 1.629(9) .
P1 F2 1.588(8) .
P1 F3 1.567(8) .
P1 F4 1.538(7) .
P1 F5 1.559(7) .
P1 F6 1.603(7) .
P1B F2B 1.538(11) .
P1B F3B 1.587(10) .
P1B F4B 1.609(9) .
P1B F5B 1.542(9) .
P1B F6B 1.512(8) .
N21 C21 1.124(5) .
C21 C22 1.438(5) .
C22 H22A 0.83(7) .
C22 H22B 0.98(7) .
C22 H22C 1.02(7) .

loop_
_geom_hbond_atom_site_label_D
_geom_hbond_atom_site_label_H
_geom_hbond_atom_site_label_A
_geom_hbond_distance_DH
_geom_hbond_distance_HA
_geom_hbond_distance_DA
_geom_hbond_angle_DHA
_geom_hbond_site_symmetry_A
C11 H11A F5B 1.03(4) 2.37(4) 3.102(6) 128(3) 4_576
C12 H12A F5 0.98(4) 2.48(4) 3.348(6) 147(3) 4_576
C12 H12C F4B 1.03(4) 2.29(4) 3.049(7) 129(3) 2_746
C13 H13A F1 1.01(4) 2.50(4) 3.315(4) 137(2) 4_576
C13 H13B F3 1.02(4) 2.40(4) 3.412(8) 173(3) .
C13 H13B F6B 1.02(4) 2.57(4) 3.421(7) 140(3) .
C22 H22B F2 0.98(7) 2.52(7) 3.497(8) 174(6) 3_676
C22 H22C F3B 1.02(7) 2.62(7) 3.626(8) 168(5) 4_475

loop_
_geom_torsion_atom_site_label_1
_geom_torsion_atom_site_label_2
_geom_torsion_atom_site_label_3
_geom_torsion_atom_site_label_4
_geom_torsion
_geom_torsion_site_symmetry_1
_geom_torsion_site_symmetry_4
O1 C2 C3 N3 169.2(2) . .
O1 C2 C3 C4 -2.9(3) . .
N1 C1 C2 O1 -41.1(3) . .
N1 C1 C2 C3 138.4(3) . .
N2 C1 C2 O1 137.0(2) . .
N2 C1 C2 C3 -43.4(4) . .
N3 C3 C4 C5 -172.5(2) . .
N3 C3 C4 C6 71.4(3) . .
N3 C3 C4 C10 -58.2(3) . .
C1 C2 C3 N3 -10.4(5) . .
C1 C2 C3 C4 177.6(3) . .
C2 O1 C5 O2 175.3(2) . .
C2 O1 C5 C4 -4.6(3) . .
C2 C3 C4 C5 0.1(2) . .
C2 C3 C4 C6 -116.1(2) . .
C2 C3 C4 C10 114.3(2) . .
C3 C4 C5 O1 2.8(2) . .
C3 C4 C5 O2 -177.1(3) . .
C3 C4 C6 C7 -133.4(2) . .
C3 C4 C6 C17 46.6(3) . .
C3 C4 C10 C9 134.1(2) . .
C3 C4 C10 C19 -47.6(3) . .
C4 C6 C7 C8 3.7(4) . .
C5 O1 C2 C1 -175.6(2) . .
C5 O1 C2 C3 4.8(3) . .
C5 C4 C6 C7 115.1(2) . .
C5 C4 C6 C17 -64.9(3) . .
C5 C4 C10 C9 -116.4(2) . .
C5 C4 C10 C19 61.9(3) . .
C6 C4 C5 O1 123.4(2) . .
C6 C4 C5 O2 -56.6(3) . .
C6 C4 C10 C9 3.7(3) . .
C6 C4 C10 C19 -178.0(2) . .
C6 C7 C8 C8 -122.9(3) . 3_566
C6 C7 C8 C9 -1.1(3) . .
C6 C7 C8 C18 117.8(3) . .
C7 C8 C9 C10 -0.1(3) . .
C8 C8 C9 C10 122.1(3) 3_566 .
C8 C9 C10 C4 -1.5(4) . .
C8 C9 C10 C19 -179.7(2) . .
C10 C4 C5 O1 -113.6(2) . .
C10 C4 C5 O2 66.4(3) . .
C10 C4 C6 C7 -4.8(3) . .
C10 C4 C6 C17 175.1(2) . .
C11 N1 C1 N2 153.8(3) . .
C11 N1 C1 C2 -28.1(4) . .
C12 N1 C1 N2 -29.9(4) . .
C12 N1 C1 C2 148.2(3) . .
C13 N2 C1 N1 -32.8(4) . .
C13 N2 C1 C2 149.1(3) . .
C14 N2 C1 N1 148.6(3) . .
C14 N2 C1 C2 -29.5(4) . .
C15 N3 C3 C2 -17.9(4) . .
C15 N3 C3 C4 153.2(3) . .
C16 N3 C3 C2 166.1(3) . .
C16 N3 C3 C4 -22.8(4) . .
C17 C6 C7 C8 -176.2(2) . .
C18 C8 C9 C10 -118.6(3) . .

loop_
_exptl_oxdiff_crystal_face_indexfrac_h
_exptl_oxdiff_crystal_face_indexfrac_k
_exptl_oxdiff_crystal_face_indexfrac_l
_exptl_oxdiff_crystal_face_x
_exptl_oxdiff_crystal_face_y
_exptl_oxdiff_crystal_face_z
0.9887 -2.0163 0.0061 0.0311 0.0081 -0.1030
-1.0068 -1.0158 0.0055 0.0249 -0.0729 0.0015
0.0060 1.0107 -0.0039 -0.0187 0.0216 0.0338
-0.0060 -1.0107 0.0039 0.0187 -0.0216 -0.0338
-0.0067 -0.0065 -0.9961 -0.0445 -0.0353 -0.0023
0.0067 0.0065 0.9961 0.0445 0.0353 0.0023
0.0007 -1.0042 0.9999 0.0632 0.0137 -0.0316
-0.0007 1.0042 -0.9999 -0.0632 -0.0137 0.0316
0.0188 2.0279 0.9883 0.0072 0.0785 0.0700
-0.0188 -2.0279 -0.9883 -0.0072 -0.0785 -0.0700
1.9948 0.0037 -0.9994 -0.0570 0.0672 -0.0730
-1.0001 -1.0093 1.0016 0.0694 -0.0376 0.0038
0.9813 -1.0186 -1.9899 -0.0766 -0.0409 -0.0737
